data_7219457
loop_
_publ_author_name
'Zhai, Xiang-Sheng'
'Zhu, Wen-Gang'
'Xu, Wei'
'Huang, Ya-Jing'
'Zheng, Yue-Qing'

_publ_section_title
;
 A family of 3D UO22+--5-X-1,3-dicarboxylate (X = --H, --NO2, --NH2, --OH)
 hybrid materials: structural relevance with variation of substituent
 groups and photochemical properties
;
_journal_issue 11
_journal_name_full CrystEngComm
_journal_page_first 2376
_journal_paper_doi 10.1039/C4CE02307B
_journal_volume 17
_journal_year 2015
_chemical_formula_moiety 'C16 H12 N2 O13 U2, C6 H16 N'
_chemical_formula_sum 'C22 H28 N3 O13 U2'
_chemical_formula_weight 1018.53
_chemical_name_systematic
; 
 ? 
;
_space_group_IT_number 2
_symmetry_cell_setting triclinic
_symmetry_space_group_name_Hall '-P 1'
_symmetry_space_group_name_H-M 'P -1'
_atom_sites_solution_hydrogens geom
_atom_sites_solution_primary direct
_atom_sites_solution_secondary difmap
_audit_creation_method SHELXL-97
_audit_update_record
;
2015-01-28 deposited with the CCDC.
2015-01-30 downloaded from the CCDC.
;
_cell_angle_alpha 109.52(3)
_cell_angle_beta 91.56(3)
_cell_angle_gamma 109.61(3)
_cell_formula_units_Z 2
_cell_length_a 9.6416(19)
_cell_length_b 10.973(2)
_cell_length_c 15.997(3)
_cell_measurement_reflns_used 14242
_cell_measurement_temperature 295(2)
_cell_measurement_theta_max 27.48
_cell_measurement_theta_min 3.02
_cell_volume 1484.0(7)
_computing_cell_refinement RAPID-AUTO
_computing_data_collection 'RAPID-AUTO (Rigaku, 1998)'
_computing_data_reduction 'CrystalStructure (Rigaku/MSC, 2004)'
_computing_molecular_graphics 'ORTEPII (Johnson, 1976)'
_computing_publication_material SHELXL-97
_computing_structure_refinement 'SHELXL-97 (Sheldrick, 1997)'
_computing_structure_solution 'SHELXS-97 (Sheldrick, 1990)'
_diffrn_ambient_temperature 295(2)
_diffrn_detector_area_resol_mean 0
_diffrn_measured_fraction_theta_full 0.984
_diffrn_measured_fraction_theta_max 0.984
_diffrn_measurement_device_type 'Rigaku R-AXIS RAPID'
_diffrn_measurement_method '\w scan'
_diffrn_radiation_monochromator graphite
_diffrn_radiation_source 'fine-focus sealed tube'
_diffrn_radiation_type MoK\a
_diffrn_radiation_wavelength 0.71073
_diffrn_reflns_av_R_equivalents 0.1198
_diffrn_reflns_av_sigmaI/netI 0.1581
_diffrn_reflns_limit_h_max 12
_diffrn_reflns_limit_h_min -12
_diffrn_reflns_limit_k_max 14
_diffrn_reflns_limit_k_min -12
_diffrn_reflns_limit_l_max 20
_diffrn_reflns_limit_l_min -20
_diffrn_reflns_number 14242
_diffrn_reflns_theta_full 27.48
_diffrn_reflns_theta_max 27.48
_diffrn_reflns_theta_min 3.02
_diffrn_standards_decay_% 0
_diffrn_standards_interval_count image
_diffrn_standards_interval_time 0
_diffrn_standards_number 0
_exptl_absorpt_coefficient_mu 10.964
_exptl_absorpt_correction_T_max 0.191
_exptl_absorpt_correction_T_min 0.112
_exptl_absorpt_correction_type empirical
_exptl_absorpt_process_details 'ABSCOR (Higashi, 1995)'
_exptl_crystal_colour yellow
_exptl_crystal_density_diffrn 2.277
_exptl_crystal_density_method 'not measured'
_exptl_crystal_description block
_exptl_crystal_F_000 938
_exptl_crystal_size_max 0.296
_exptl_crystal_size_mid 0.177
_exptl_crystal_size_min 0.151
_refine_diff_density_max 4.049
_refine_diff_density_min -3.583
_refine_diff_density_rms 0.370
_refine_ls_extinction_coef 0.0019(2)
_refine_ls_extinction_expression Fc^*^=kFc[1+0.001xFc^2^\l^3^/sin(2\q)]^-1/4^
_refine_ls_extinction_method SHELXL
_refine_ls_goodness_of_fit_ref 1.023
_refine_ls_hydrogen_treatment constr
_refine_ls_matrix_type full
_refine_ls_number_parameters 417
_refine_ls_number_reflns 6699
_refine_ls_number_restraints 438
_refine_ls_restrained_S_all 0.993
_refine_ls_R_factor_all 0.1189
_refine_ls_R_factor_gt 0.0761
_refine_ls_shift/su_max 0.012
_refine_ls_shift/su_mean 0.001
_refine_ls_structure_factor_coef Fsqd
_refine_ls_weighting_details 'calc w=1/[\s^2^(Fo^2^)+(0.0500P)^2^+18.0000P] where P=(Fo^2^+2Fc^2^)/3'
_refine_ls_weighting_scheme calc
_refine_ls_wR_factor_gt 0.1603
_refine_ls_wR_factor_ref 0.1980
_reflns_number_gt 3943
_reflns_number_total 6699
_reflns_threshold_expression >2\s(I)
_cod_data_source_file c4ce02307b2.cif
_cod_data_source_block shx97
_cod_depositor_comments 'Adding full bibliography for 7219455--7219458.cif.'
_cod_database_code 7219457

loop_
_symmetry_equiv_pos_as_xyz
'x, y, z'
'-x, -y, -z'

loop_
_atom_site_label
_atom_site_type_symbol
_atom_site_fract_x
_atom_site_fract_y
_atom_site_fract_z
_atom_site_U_iso_or_equiv
_atom_site_adp_type
_atom_site_occupancy
_atom_site_symmetry_multiplicity
_atom_site_calc_flag
_atom_site_refinement_flags
_atom_site_disorder_assembly
_atom_site_disorder_group
U1 U 0.10097(5) 0.29971(4) 0.37978(3) 0.03626(11) Uani 1 1 d . . .
U2 U 0.85495(5) 0.82900(4) -0.00320(3) 0.04236(13) Uani 1 1 d . . .
O1 O -0.0603(10) 0.2365(7) 0.3067(6) 0.055(2) Uani 1 1 d . . .
O2 O 0.2646(10) 0.3609(7) 0.4531(6) 0.049(2) Uani 1 1 d U . .
O3 O 0.1450(8) 0.0911(7) 0.2858(6) 0.047(2) Uani 1 1 d . . .
O4 O 0.0379(9) 0.0800(7) 0.4030(6) 0.045(2) Uani 1 1 d . . .
C1 C 0.0886(12) 0.0242(11) 0.3330(8) 0.039(3) Uani 1 1 d . . .
C2 C 0.0845(12) -0.1202(10) 0.3124(8) 0.037(3) Uani 1 1 d . . .
C3 C 0.0938(14) -0.1978(10) 0.2264(8) 0.049(3) Uani 1 1 d . . .
H31 H 0.1033 -0.1580 0.1829 0.058 Uiso 1 1 calc R . .
C4 C 0.0897(14) -0.3323(12) 0.2022(9) 0.048(3) Uani 1 1 d . . .
C5 C 0.0742(14) -0.3932(11) 0.2674(8) 0.052(3) Uani 1 1 d . . .
H51 H 0.0650 -0.4853 0.2524 0.062 Uiso 1 1 calc R . .
C6 C 0.0728(13) -0.3121(10) 0.3554(8) 0.046(3) Uani 1 1 d . . .
C7 C 0.0735(12) -0.1789(9) 0.3793(7) 0.036(3) Uani 1 1 d . . .
H71 H 0.0668 -0.1292 0.4379 0.044 Uiso 1 1 calc R . .
C8 C 0.0710(13) -0.3732(10) 0.4304(9) 0.045(3) Uani 1 1 d . . .
O5 O 0.0323(12) -0.3163(9) 0.4997(6) 0.075(3) Uani 1 1 d . . .
O6 O 0.1037(10) -0.4773(7) 0.4136(6) 0.062(2) Uani 1 1 d . . .
N1 N 0.0890(17) -0.4116(12) 0.1142(8) 0.095(5) Uani 1 1 d . . .
H13 H 0.0912 -0.3773 0.0729 0.114 Uiso 1 1 calc R . .
H12 H 0.0864 -0.4951 0.1007 0.114 Uiso 1 1 calc R . .
O7 O 0.9959(10) 0.7699(9) 0.0147(7) 0.067(3) Uani 1 1 d . . .
O8 O 0.7111(11) 0.8809(10) -0.0232(7) 0.069(3) Uani 1 1 d . . .
O9 O 0.6768(11) 0.6558(9) 0.0473(6) 0.066(3) Uani 1 1 d . . .
O10 O 0.8017(10) 0.8579(8) 0.1491(6) 0.050(2) Uani 1 1 d . . .
C9 C 0.7076(14) 0.7375(12) 0.1283(8) 0.045(3) Uani 1 1 d . . .
C10 C 0.6265(13) 0.6972(11) 0.1981(9) 0.047(3) Uani 1 1 d . . .
C11 C 0.6846(13) 0.7762(12) 0.2849(9) 0.044(3) Uani 1 1 d . . .
H111 H 0.7697 0.8559 0.2991 0.053 Uiso 1 1 calc R . .
C12 C 0.6160(14) 0.7380(12) 0.3548(8) 0.042(3) Uani 1 1 d . . .
C13 C 0.4874(13) 0.6202(11) 0.3308(9) 0.050(3) Uani 1 1 d . . .
H131 H 0.4392 0.5944 0.3752 0.060 Uiso 1 1 calc R . .
C14 C 0.4298(12) 0.5398(10) 0.2404(8) 0.040(3) Uani 1 1 d . . .
C15 C 0.5000(13) 0.5786(11) 0.1744(8) 0.040(3) Uani 1 1 d . . .
H151 H 0.4622 0.5252 0.1142 0.048 Uiso 1 1 calc R . .
C16 C 0.2901(12) 0.4113(11) 0.2160(8) 0.039(3) Uani 1 1 d . . .
O11 O 0.2245(11) 0.3605(9) 0.1389(6) 0.062(3) Uani 1 1 d . . .
O12 O 0.2437(9) 0.3679(7) 0.2770(6) 0.050(2) Uani 1 1 d . . .
N2 N 0.6784(14) 0.8168(13) 0.4428(9) 0.073(4) Uani 1 1 d . . .
H22 H 0.6378 0.7936 0.4851 0.088 Uiso 1 1 calc R . .
H21 H 0.7583 0.8894 0.4556 0.088 Uiso 1 1 calc R . .
O13 O 1.0023(10) 0.9439(7) -0.0864(6) 0.054(2) Uani 1 1 d . . .
H132 H 1.0471 0.9105 -0.1219 0.065 Uiso 1 1 d R . .
H133 H 0.9502 0.9436 -0.1263 0.065 Uiso 1 1 d R . .
N3 N 0.5877(6) 0.1515(4) 0.2450(3) 0.162(4) Uani 1 1 d DU . .
H3A H 0.6652 0.1576 0.2134 0.194 Uiso 0.546(12) 1 calc PR A 1
H3B H 0.5145 0.1163 0.1968 0.194 Uiso 0.454(12) 1 d PR A 2
C17 C 0.4539(11) 0.0575(7) 0.1843(7) 0.162(5) Uani 0.546(12) 1 d PDU A 1
H17A H 0.4327 0.1081 0.1493 0.194 Uiso 0.546(12) 1 calc PR A 1
H17B H 0.3764 0.0464 0.2216 0.194 Uiso 0.546(12) 1 calc PR A 1
C18 C 0.424(2) -0.0906(11) 0.1157(13) 0.154(8) Uani 0.546(12) 1 d PDU A 1
H18A H 0.3270 -0.1261 0.0803 0.232 Uiso 0.546(12) 1 calc PR A 1
H18B H 0.4271 -0.1504 0.1472 0.232 Uiso 0.546(12) 1 calc PR A 1
H18C H 0.4982 -0.0871 0.0771 0.232 Uiso 0.546(12) 1 calc PR A 1
C19 C 0.6132(12) 0.1004(8) 0.3129(5) 0.168(5) Uani 0.546(12) 1 d PDU A 1
H19A H 0.7111 0.1632 0.3464 0.202 Uiso 0.546(12) 1 calc PR A 1
H19B H 0.6236 0.0124 0.2811 0.202 Uiso 0.546(12) 1 calc PR A 1
C20 C 0.514(2) 0.0743(17) 0.3850(8) 0.172(8) Uani 0.546(12) 1 d PDU A 1
H20A H 0.5578 0.0374 0.4207 0.258 Uiso 0.546(12) 1 calc PR A 1
H20B H 0.4163 0.0092 0.3559 0.258 Uiso 0.546(12) 1 calc PR A 1
H20C H 0.5078 0.1603 0.4229 0.258 Uiso 0.546(12) 1 calc PR A 1
C21 C 0.5820(13) 0.2864(6) 0.2839(9) 0.162(5) Uani 0.546(12) 1 d PDU A 1
H21A H 0.5351 0.2859 0.3367 0.194 Uiso 0.546(12) 1 calc PR A 1
H21B H 0.5106 0.2903 0.2419 0.194 Uiso 0.546(12) 1 calc PR A 1
C22 C 0.711(2) 0.4293(8) 0.314(3) 0.162(8) Uani 0.546(12) 1 d PDU A 1
H22A H 0.6733 0.5015 0.3414 0.243 Uiso 0.546(12) 1 calc PR A 1
H22B H 0.7537 0.4422 0.2625 0.243 Uiso 0.546(12) 1 calc PR A 1
H22C H 0.7859 0.4328 0.3563 0.243 Uiso 0.546(12) 1 calc PR A 1
C17B C 0.7262(9) 0.2071(9) 0.2172(6) 0.172(5) Uani 0.454(12) 1 d PDU A 2
H17C H 0.7889 0.1637 0.2344 0.206 Uiso 0.454(12) 1 calc PR A 2
H17D H 0.7675 0.3041 0.2565 0.206 Uiso 0.454(12) 1 calc PR A 2
C18B C 0.7595(17) 0.207(3) 0.1234(8) 0.122(6) Uani 0.454(12) 1 d PDU A 2
H18D H 0.8601 0.2685 0.1285 0.183 Uiso 0.454(12) 1 calc PR A 2
H18E H 0.6918 0.2382 0.0988 0.183 Uiso 0.454(12) 1 calc PR A 2
H18F H 0.7472 0.1148 0.0847 0.183 Uiso 0.454(12) 1 calc PR A 2
C19B C 0.5827(12) 0.0384(7) 0.2714(7) 0.167(5) Uani 0.454(12) 1 d PDU A 2
H19C H 0.6843 0.0608 0.2975 0.201 Uiso 0.454(12) 1 calc PR A 2
H19D H 0.5621 -0.0405 0.2158 0.201 Uiso 0.454(12) 1 calc PR A 2
C20B C 0.483(3) -0.0190(14) 0.3347(10) 0.172(8) Uani 0.454(12) 1 d PDU A 2
H20D H 0.4991 -0.0998 0.3368 0.258 Uiso 0.454(12) 1 calc PR A 2
H20E H 0.3803 -0.0435 0.3124 0.258 Uiso 0.454(12) 1 calc PR A 2
H20F H 0.5088 0.0508 0.3939 0.258 Uiso 0.454(12) 1 calc PR A 2
C21B C 0.5590(12) 0.2564(9) 0.3151(7) 0.167(5) Uani 0.454(12) 1 d PDU A 2
H21C H 0.4740 0.2068 0.3374 0.201 Uiso 0.454(12) 1 calc PR A 2
H21D H 0.5234 0.3066 0.2854 0.201 Uiso 0.454(12) 1 calc PR A 2
C22B C 0.667(3) 0.3696(18) 0.4000(10) 0.176(8) Uani 0.454(12) 1 d PDU A 2
H22D H 0.6109 0.4100 0.4421 0.264 Uiso 0.454(12) 1 calc PR A 2
H22E H 0.7366 0.4405 0.3836 0.264 Uiso 0.454(12) 1 calc PR A 2
H22F H 0.7198 0.3286 0.4270 0.264 Uiso 0.454(12) 1 calc PR A 2

loop_
_atom_site_aniso_label
_atom_site_aniso_U_11
_atom_site_aniso_U_22
_atom_site_aniso_U_33
_atom_site_aniso_U_23
_atom_site_aniso_U_13
_atom_site_aniso_U_12
U1 0.0556(2) 0.02475(17) 0.0398(2) 0.02080(14) 0.01734(19) 0.01883(15)
U2 0.0507(3) 0.0304(2) 0.0448(3) 0.02077(17) 0.0143(2) 0.00587(17)
O1 0.112(6) 0.026(3) 0.041(5) 0.010(3) 0.021(5) 0.043(4)
O2 0.085(5) 0.026(3) 0.033(4) 0.009(3) 0.009(4) 0.020(3)
O3 0.059(4) 0.035(3) 0.062(5) 0.035(3) 0.032(4) 0.019(3)
O4 0.063(4) 0.026(3) 0.052(5) 0.021(3) 0.028(4) 0.015(3)
C1 0.046(6) 0.037(5) 0.040(6) 0.021(4) 0.008(5) 0.014(4)
C2 0.048(6) 0.025(5) 0.044(6) 0.019(4) 0.018(5) 0.014(4)
C3 0.080(8) 0.021(5) 0.053(7) 0.022(4) 0.031(6) 0.018(5)
C4 0.065(7) 0.037(6) 0.049(7) 0.018(5) 0.021(6) 0.023(5)
C5 0.105(8) 0.029(5) 0.045(6) 0.022(4) 0.040(6) 0.044(5)
C6 0.068(6) 0.031(5) 0.060(7) 0.029(4) 0.034(6) 0.031(4)
C7 0.059(6) 0.023(4) 0.040(6) 0.020(4) 0.026(5) 0.020(4)
C8 0.067(7) 0.020(5) 0.054(7) 0.016(4) 0.023(6) 0.018(4)
O5 0.155(7) 0.054(4) 0.058(5) 0.041(4) 0.060(5) 0.065(4)
O6 0.125(6) 0.026(3) 0.059(5) 0.023(3) 0.049(5) 0.047(4)
N1 0.223(14) 0.043(6) 0.033(6) 0.015(5) 0.033(8) 0.065(7)
O7 0.083(6) 0.060(5) 0.082(7) 0.044(4) 0.027(5) 0.036(4)
O8 0.073(6) 0.071(6) 0.061(7) 0.031(5) 0.010(5) 0.016(5)
O9 0.092(7) 0.037(5) 0.038(5) 0.009(4) 0.021(5) -0.009(4)
O10 0.066(5) 0.038(4) 0.039(5) 0.019(3) 0.002(4) 0.007(4)
C9 0.050(7) 0.042(6) 0.036(6) 0.019(5) 0.011(6) 0.004(5)
C10 0.049(7) 0.038(5) 0.056(7) 0.033(5) 0.013(6) 0.002(5)
C11 0.037(6) 0.046(6) 0.048(7) 0.027(5) 0.001(5) 0.002(5)
C12 0.054(7) 0.040(6) 0.014(6) 0.001(4) -0.013(5) 0.008(5)
C13 0.051(6) 0.044(6) 0.070(8) 0.040(5) 0.027(6) 0.016(5)
C14 0.049(6) 0.023(5) 0.053(7) 0.022(4) 0.022(5) 0.009(4)
C15 0.057(7) 0.036(6) 0.017(5) 0.009(4) -0.008(5) 0.005(5)
C16 0.039(6) 0.030(5) 0.044(7) 0.016(5) -0.001(5) 0.006(4)
O11 0.073(6) 0.048(5) 0.042(5) 0.014(4) 0.011(5) -0.005(4)
O12 0.059(5) 0.045(4) 0.063(5) 0.041(3) 0.032(4) 0.015(3)
N2 0.085(9) 0.079(8) 0.049(8) 0.029(6) 0.006(7) 0.016(7)
O13 0.073(5) 0.039(4) 0.057(5) 0.034(3) 0.025(4) 0.011(4)
N3 0.164(5) 0.174(5) 0.231(6) 0.114(5) 0.105(5) 0.119(5)
C17 0.163(6) 0.176(6) 0.229(6) 0.117(6) 0.104(6) 0.113(6)
C18 0.155(11) 0.173(11) 0.224(12) 0.123(11) 0.103(11) 0.111(10)
C19 0.167(6) 0.179(6) 0.233(6) 0.113(6) 0.105(6) 0.110(6)
C20 0.173(10) 0.182(10) 0.232(10) 0.112(10) 0.112(10) 0.107(10)
C21 0.164(6) 0.173(6) 0.231(6) 0.117(6) 0.105(6) 0.115(6)
C22 0.160(10) 0.177(11) 0.229(11) 0.111(10) 0.109(10) 0.115(10)
C17B 0.171(6) 0.180(6) 0.235(6) 0.110(6) 0.102(6) 0.110(6)
C18B 0.140(9) 0.157(9) 0.191(10) 0.142(9) 0.133(9) 0.115(8)
C19B 0.167(6) 0.177(6) 0.234(6) 0.113(6) 0.106(6) 0.112(6)
C20B 0.173(10) 0.178(10) 0.236(11) 0.119(10) 0.100(10) 0.102(10)
C21B 0.167(6) 0.178(6) 0.232(6) 0.112(6) 0.107(6) 0.112(6)
C22B 0.173(10) 0.179(10) 0.242(11) 0.109(10) 0.098(10) 0.109(10)

loop_
_atom_type_symbol
_atom_type_description
_atom_type_scat_dispersion_real
_atom_type_scat_dispersion_imag
_atom_type_scat_source
C C 0.0033 0.0016 'International Tables Vol C Tables 4.2.6.8 and 6.1.1.4'
H H 0.0000 0.0000 'International Tables Vol C Tables 4.2.6.8 and 6.1.1.4'
N N 0.0061 0.0033 'International Tables Vol C Tables 4.2.6.8 and 6.1.1.4'
O O 0.0106 0.0060 'International Tables Vol C Tables 4.2.6.8 and 6.1.1.4'
U U -9.6767 9.6646 'International Tables Vol C Tables 4.2.6.8 and 6.1.1.4'

loop_
_geom_angle_atom_site_label_1
_geom_angle_atom_site_label_2
_geom_angle_atom_site_label_3
_geom_angle
_geom_angle_site_symmetry_1
_geom_angle_site_symmetry_3
O1 U1 O2 179.0(3) . .
O1 U1 O6 89.7(3) . 1_565
O2 U1 O6 91.3(4) . 1_565
O1 U1 O12 92.1(4) . .
O2 U1 O12 88.0(4) . .
O6 U1 O12 79.0(3) 1_565 .
O1 U1 O5 90.4(4) . 2_556
O2 U1 O5 89.9(4) . 2_556
O6 U1 O5 80.2(3) 1_565 2_556
O12 U1 O5 159.0(3) . 2_556
O1 U1 O4 91.0(3) . .
O2 U1 O4 88.1(3) . .
O6 U1 O4 153.6(3) 1_565 .
O12 U1 O4 127.4(3) . .
O5 U1 O4 73.4(3) 2_556 .
O1 U1 O3 85.9(3) . .
O2 U1 O3 93.1(3) . .
O6 U1 O3 153.4(3) 1_565 .
O12 U1 O3 75.0(3) . .
O5 U1 O3 126.0(3) 2_556 .
O4 U1 O3 52.9(3) . .
O1 U1 C1 88.1(3) . .
O2 U1 C1 90.9(3) . .
O6 U1 C1 177.8(3) 1_565 .
O12 U1 C1 100.7(3) . .
O5 U1 C1 100.2(3) 2_556 .
O4 U1 C1 27.0(3) . .
O3 U1 C1 26.0(3) . .
O8 U2 O7 177.8(4) . .
O8 U2 O13 89.9(4) . 2_775
O7 U2 O13 92.3(4) . 2_775
O8 U2 O13 92.3(4) . .
O7 U2 O13 88.6(4) . .
O13 U2 O13 69.1(3) 2_775 .
O8 U2 O11 92.1(4) . 2_665
O7 U2 O11 86.0(4) . 2_665
O13 U2 O11 153.4(3) 2_775 2_665
O13 U2 O11 84.3(3) . 2_665
O8 U2 O10 89.8(4) . .
O7 U2 O10 90.7(4) . .
O13 U2 O10 73.5(3) 2_775 .
O13 U2 O10 142.5(3) . .
O11 U2 O10 133.0(3) 2_665 .
O8 U2 O9 88.1(4) . .
O7 U2 O9 90.5(4) . .
O13 U2 O9 125.8(3) 2_775 .
O13 U2 O9 165.1(3) . .
O11 U2 O9 80.8(3) 2_665 .
O10 U2 O9 52.4(3) . .
O8 U2 C9 89.0(4) . .
O7 U2 C9 90.5(4) . .
O13 U2 C9 99.5(3) 2_775 .
O13 U2 C9 168.5(3) . .
O11 U2 C9 107.1(3) 2_665 .
O10 U2 C9 26.0(3) . .
O9 U2 C9 26.4(3) . .
O8 U2 U2 91.3(3) . 2_775
O7 U2 U2 90.6(3) . 2_775
O13 U2 U2 34.6(2) 2_775 2_775
O13 U2 U2 34.5(2) . 2_775
O11 U2 U2 118.8(2) 2_665 2_775
O10 U2 U2 108.10(18) . 2_775
O9 U2 U2 160.5(2) . 2_775
C9 U2 U2 134.1(2) . 2_775
C1 O3 U1 93.4(7) . .
C1 O4 U1 93.4(6) . .
O3 C1 O4 120.3(10) . .
O3 C1 C2 121.0(10) . .
O4 C1 C2 118.6(10) . .
O3 C1 U1 60.7(6) . .
O4 C1 U1 59.7(6) . .
C2 C1 U1 177.5(9) . .
C3 C2 C7 118.9(10) . .
C3 C2 C1 119.5(11) . .
C7 C2 C1 121.5(10) . .
C2 C3 C4 122.8(12) . .
C2 C3 H31 118.6 . .
C4 C3 H31 118.6 . .
C3 C4 N1 121.7(12) . .
C3 C4 C5 118.8(11) . .
N1 C4 C5 119.3(11) . .
C6 C5 C4 118.3(10) . .
C6 C5 H51 120.8 . .
C4 C5 H51 120.8 . .
C7 C6 C5 122.8(11) . .
C7 C6 C8 118.1(10) . .
C5 C6 C8 119.0(10) . .
C6 C7 C2 118.1(10) . .
C6 C7 H71 120.9 . .
C2 C7 H71 120.9 . .
O5 C8 O6 125.5(13) . .
O5 C8 C6 116.7(10) . .
O6 C8 C6 117.7(11) . .
C8 O5 U1 157.0(8) . 2_556
C8 O6 U1 165.5(8) . 1_545
C4 N1 H13 120.0 . .
C4 N1 H12 120.0 . .
H13 N1 H12 120.0 . .
C9 O9 U2 93.2(7) . .
C9 O10 U2 95.1(7) . .
O10 C9 O9 119.3(11) . .
O10 C9 C10 119.2(11) . .
O9 C9 C10 121.3(10) . .
O10 C9 U2 58.9(6) . .
O9 C9 U2 60.5(6) . .
C10 C9 U2 176.2(9) . .
C11 C10 C15 121.5(11) . .
C11 C10 C9 117.8(10) . .
C15 C10 C9 120.6(11) . .
C10 C11 C12 120.2(10) . .
C10 C11 H111 119.9 . .
C12 C11 H111 119.9 . .
N2 C12 C13 122.1(12) . .
N2 C12 C11 119.8(11) . .
C13 C12 C11 118.1(11) . .
C12 C13 C14 120.5(11) . .
C12 C13 H131 119.7 . .
C14 C13 H131 119.7 . .
C15 C14 C13 119.9(9) . .
C15 C14 C16 120.6(11) . .
C13 C14 C16 119.5(10) . .
C10 C15 C14 119.7(11) . .
C10 C15 H151 120.1 . .
C14 C15 H151 120.1 . .
O11 C16 O12 123.8(10) . .
O11 C16 C14 117.9(11) . .
O12 C16 C14 118.2(11) . .
C16 O11 U2 147.7(9) . 2_665
C16 O12 U1 164.3(8) . .
C12 N2 H22 120.0 . .
C12 N2 H21 120.0 . .
H22 N2 H21 120.0 . .
U2 O13 U2 110.9(3) 2_775 .
U2 O13 H132 111.6 2_775 .
U2 O13 H132 123.5 . .
U2 O13 H133 109.4 2_775 .
U2 O13 H133 109.4 . .
H132 O13 H133 89.4 . .
C17B N3 C21 90.8(7) . .
C17B N3 C21B 111.1(5) . .
C21 N3 C21B 28.0(8) . .
C17B N3 C19B 111.1(6) . .
C21 N3 C19B 138.5(7) . .
C21B N3 C19B 111.0(5) . .
C17B N3 C17 123.8(7) . .
C21 N3 C17 110.9(6) . .
C21B N3 C17 110.9(7) . .
C19B N3 C17 86.2(6) . .
C17B N3 C19 108.3(7) . .
C21 N3 C19 110.8(6) . .
C21B N3 C19 85.7(7) . .
C19B N3 C19 29.9(5) . .
C17 N3 C19 110.5(5) . .
C17B N3 H3A 19.2 . .
C21 N3 H3A 108.2 . .
C21B N3 H3A 130.2 . .
C19B N3 H3A 101.1 . .
C17 N3 H3A 108.2 . .
C19 N3 H3A 108.2 . .
C17B N3 H3B 108.0 . .
C21 N3 H3B 98.8 . .
C21B N3 H3B 108.9 . .
C19B N3 H3B 106.6 . .
C17 N3 H3B 21.7 . .
C19 N3 H3B 132.1 . .
H3A N3 H3B 96.5 . .
N3 C17 C18 127.9(10) . .
N3 C17 H3B 30.0 . .
C18 C17 H3B 131.6 . .
N3 C17 H17A 105.3 . .
C18 C17 H17A 105.3 . .
H3B C17 H17A 76.3 . .
N3 C17 H17B 105.3 . .
C18 C17 H17B 105.3 . .
H3B C17 H17B 120.9 . .
H17A C17 H17B 106.0 . .
C17 C18 H18A 109.5 . .
C17 C18 H18B 109.5 . .
H18A C18 H18B 109.5 . .
C17 C18 H18C 109.5 . .
H18A C18 H18C 109.5 . .
H18B C18 H18C 109.5 . .
N3 C19 C20 127.8(9) . .
N3 C19 H19A 105.3 . .
C20 C19 H19A 105.3 . .
N3 C19 H19B 105.3 . .
C20 C19 H19B 105.3 . .
H19A C19 H19B 106.0 . .
C19 C20 H20A 109.5 . .
C19 C20 H20B 109.5 . .
H20A C20 H20B 109.5 . .
C19 C20 H20C 109.5 . .
H20A C20 H20C 109.5 . .
H20B C20 H20C 109.5 . .
N3 C21 C22 128.8(10) . .
N3 C21 H21A 105.1 . .
C22 C21 H21A 105.1 . .
N3 C21 H21B 105.1 . .
C22 C21 H21B 105.1 . .
H21A C21 H21B 105.9 . .
C21 C22 H22A 109.5 . .
C21 C22 H22B 109.5 . .
H22A C22 H22B 109.5 . .
C21 C22 H22C 109.5 . .
H22A C22 H22C 109.5 . .
H22B C22 H22C 109.5 . .
N3 C17B C18B 129.5(8) . .
N3 C17B H17C 104.9 . .
C18B C17B H17C 104.9 . .
N3 C17B H17D 104.9 . .
C18B C17B H17D 104.9 . .
H17C C17B H17D 105.8 . .
C17B C18B H18D 109.5 . .
C17B C18B H18E 109.5 . .
H18D C18B H18E 109.5 . .
C17B C18B H18F 109.5 . .
H18D C18B H18F 109.5 . .
H18E C18B H18F 109.5 . .
N3 C19B C20B 128.1(9) . .
N3 C19B H19C 105.3 . .
C20B C19B H19C 105.3 . .
N3 C19B H19D 105.3 . .
C20B C19B H19D 105.3 . .
H19C C19B H19D 106.0 . .
C19B C20B H20D 109.5 . .
C19B C20B H20E 109.5 . .
H20D C20B H20E 109.5 . .
C19B C20B H20F 109.5 . .
H20D C20B H20F 109.5 . .
H20E C20B H20F 109.5 . .
N3 C21B C22B 128.5(10) . .
N3 C21B H21C 105.2 . .
C22B C21B H21C 105.2 . .
N3 C21B H21D 105.2 . .
C22B C21B H21D 105.2 . .
H21C C21B H21D 105.9 . .
C21B C22B H22D 109.5 . .
C21B C22B H22E 109.5 . .
H22D C22B H22E 109.5 . .
C21B C22B H22F 109.5 . .
H22D C22B H22F 109.5 . .
H22E C22B H22F 109.5 . .

loop_
_geom_bond_atom_site_label_1
_geom_bond_atom_site_label_2
_geom_bond_distance
_geom_bond_site_symmetry_2
U1 O1 1.703(9) .
U1 O2 1.726(9) .
U1 O6 2.314(7) 1_565
U1 O12 2.326(8) .
U1 O5 2.336(9) 2_556
U1 O4 2.439(7) .
U1 O3 2.463(8) .
U1 C1 2.820(11) .
U2 O8 1.726(11) .
U2 O7 1.745(10) .
U2 O13 2.315(7) 2_775
U2 O13 2.324(8) .
U2 O11 2.334(9) 2_665
U2 O10 2.441(9) .
U2 O9 2.475(8) .
U2 C9 2.840(12) .
U2 U2 3.8208(17) 2_775
O3 C1 1.236(13) .
O4 C1 1.281(14) .
C1 C2 1.493(15) .
C2 C3 1.378(16) .
C2 C7 1.412(15) .
C3 C4 1.381(16) .
C3 H31 0.9300 .
C4 N1 1.385(16) .
C4 C5 1.401(18) .
C5 C6 1.394(16) .
C5 H51 0.9300 .
C6 C7 1.379(14) .
C6 C8 1.555(18) .
C7 H71 0.9300 .
C8 O5 1.215(14) .
C8 O6 1.231(13) .
O5 U1 2.336(9) 2_556
O6 U1 2.314(7) 1_545
N1 H13 0.8600 .
N1 H12 0.8600 .
O9 C9 1.263(14) .
O10 C9 1.251(13) .
C9 C10 1.484(16) .
C10 C11 1.350(17) .
C10 C15 1.380(14) .
C11 C12 1.426(17) .
C11 H111 0.9300 .
C12 N2 1.372(16) .
C12 C13 1.386(15) .
C13 C14 1.397(17) .
C13 H131 0.9300 .
C14 C15 1.379(15) .
C14 C16 1.510(14) .
C15 H151 0.9300 .
C16 O11 1.221(15) .
C16 O12 1.254(14) .
O11 U2 2.334(9) 2_665
N2 H22 0.8600 .
N2 H21 0.8600 .
O13 U2 2.315(7) 2_775
O13 H132 0.7900 .
O13 H133 0.8000 .
N3 C17B 1.421(7) .
N3 C21 1.422(7) .
N3 C21B 1.424(7) .
N3 C19B 1.426(7) .
N3 C17 1.428(7) .
N3 C19 1.430(7) .
N3 H3A 0.9100 .
N3 H3B 0.9099 .
C17 C18 1.550(8) .
C17 H3B 0.6725 .
C17 H17A 0.9700 .
C17 H17B 0.9700 .
C18 H18A 0.9600 .
C18 H18B 0.9600 .
C18 H18C 0.9600 .
C19 C20 1.555(9) .
C19 H19A 0.9700 .
C19 H19B 0.9700 .
C20 H20A 0.9600 .
C20 H20B 0.9600 .
C20 H20C 0.9600 .
C21 C22 1.546(9) .
C21 H21A 0.9700 .
C21 H21B 0.9700 .
C22 H22A 0.9600 .
C22 H22B 0.9600 .
C22 H22C 0.9600 .
C17B C18B 1.542(8) .
C17B H17C 0.9700 .
C17B H17D 0.9700 .
C18B H18D 0.9600 .
C18B H18E 0.9600 .
C18B H18F 0.9600 .
C19B C20B 1.554(9) .
C19B H19C 0.9700 .
C19B H19D 0.9700 .
C20B H20D 0.9600 .
C20B H20E 0.9600 .
C20B H20F 0.9600 .
C21B C22B 1.549(9) .
C21B H21C 0.9700 .
C21B H21D 0.9700 .
C22B H22D 0.9600 .
C22B H22E 0.9600 .
C22B H22F 0.9600 .

loop_
_geom_torsion_atom_site_label_1
_geom_torsion_atom_site_label_2
_geom_torsion_atom_site_label_3
_geom_torsion_atom_site_label_4
_geom_torsion
O9 C9 C10 C11 166.5(14)
O10 C9 C10 C15 165.2(13)
O12 C16 C14 C15 169.0(11)
O11 C16 C14 C13 164.4(12)
O4 C1 C2 C3 160.1(11)
O3 C1 C2 C7 156.3(11)
O5 C8 C6 C5 -161.9(12)
O6 C8 C6 C7 -164.1(11)
